data_2202892
loop_
_publ_author_name
'Lai, Chian Sing'
'Ho, Soo Yei'
'Tiekink, Edward R. T.'

_publ_section_title
;
 <i>O</i>-Methyl <i>N</i>-phenylthiocarbamate
;
_journal_issue 8
_journal_name_full 'Acta Crystallographica Section E'
_journal_page_first o1155
_journal_page_last o1156
_journal_paper_doi 10.1107/S1600536803015435
_journal_volume 59
_journal_year 2003
_chemical_formula_iupac 'C8 H9 N1 O1 S1'
_chemical_formula_moiety 'C8 H9 N1 O1 S1'
_chemical_formula_sum 'C8 H9 N O S'
_chemical_formula_weight 167.22
_chemical_name_systematic ?
_space_group_IT_number 2
_symmetry_cell_setting triclinic
_symmetry_space_group_name_Hall '-P 1'
_symmetry_space_group_name_H-M 'P -1'
_atom_sites_solution_hydrogens geom
_atom_sites_solution_primary direct
_atom_sites_solution_secondary difmap
_audit_creation_method SHELXL-97
_cell_angle_alpha 65.216(2)
_cell_angle_beta 76.823(2)
_cell_angle_gamma 84.066(3)
_cell_formula_units_Z 2
_cell_length_a 5.8261(4)
_cell_length_b 8.3209(5)
_cell_length_c 9.6602(6)
_cell_measurement_reflns_used 2429
_cell_measurement_temperature 223(2)
_cell_measurement_theta_max 30.0
_cell_measurement_theta_min 2.4
_cell_volume 413.97(5)
_computing_cell_refinement 'SAINT (Bruker, 2000)'
_computing_data_collection 'SMART (Bruker, 2000)'
_computing_data_reduction 'SHELXTL (Bruker, 2000)'
_computing_molecular_graphics 'ORTEPII (Johnson, 1976)'
_computing_publication_material SHEXLTL
_computing_structure_refinement 'SHELXL97 (Sheldrick, 1997)'
_computing_structure_solution 'SIR92 (Altomare et al., 1994)'
_diffrn_ambient_temperature 223(2)
_diffrn_measured_fraction_theta_full 0.980
_diffrn_measured_fraction_theta_max 0.980
_diffrn_measurement_device_type 'Bruker AXS SMART CCD'
_diffrn_measurement_method \w
_diffrn_radiation_monochromator graphite
_diffrn_radiation_source 'fine-focus sealed tube'
_diffrn_radiation_type MoK\a
_diffrn_radiation_wavelength 0.71069
_diffrn_reflns_av_R_equivalents 0.020
_diffrn_reflns_av_sigmaI/netI 0.033
_diffrn_reflns_limit_h_max 8
_diffrn_reflns_limit_h_min -4
_diffrn_reflns_limit_k_max 11
_diffrn_reflns_limit_k_min -11
_diffrn_reflns_limit_l_max 13
_diffrn_reflns_limit_l_min -12
_diffrn_reflns_number 3446
_diffrn_reflns_theta_full 30.0
_diffrn_reflns_theta_max 30.0
_diffrn_reflns_theta_min 2.4
_diffrn_standards_decay_% 0
_diffrn_standards_number 0
_exptl_absorpt_coefficient_mu 0.329
_exptl_absorpt_correction_type none
_exptl_crystal_colour colourless
_exptl_crystal_density_diffrn 1.342
_exptl_crystal_density_method 'not measured'
_exptl_crystal_description block
_exptl_crystal_F_000 176
_exptl_crystal_size_max 0.55
_exptl_crystal_size_mid 0.42
_exptl_crystal_size_min 0.30
_refine_diff_density_max 0.22
_refine_diff_density_min -0.33
_refine_ls_extinction_method none
_refine_ls_goodness_of_fit_ref 1.09
_refine_ls_hydrogen_treatment constr
_refine_ls_matrix_type full
_refine_ls_number_parameters 100
_refine_ls_number_reflns 2365
_refine_ls_number_restraints 0
_refine_ls_restrained_S_all 1.09
_refine_ls_R_factor_all 0.041
_refine_ls_R_factor_gt 0.038
_refine_ls_shift/su_max <0.001
_refine_ls_shift/su_mean 0.000
_refine_ls_structure_factor_coef Fsqd
_refine_ls_weighting_details 'calc w = 1/[\s^2^(Fo^2^)+(0.0583P)^2^+0.0605P] where P = (Fo^2^+2Fc^2^)/3'
_refine_ls_weighting_scheme calc
_refine_ls_wR_factor_gt 0.105
_refine_ls_wR_factor_ref 0.108
_reflns_number_gt 2128
_reflns_number_total 2365
_reflns_threshold_expression I>2\s(I)
_cod_data_source_file su6033.cif
_cod_data_source_block I
_cod_original_formula_sum 'C8 H9 N1 O1 S1'
_cod_database_code 2202892
_cod_database_fobs_code 2202892

loop_
_symmetry_equiv_pos_as_xyz
'x, y, z'
'-x, -y, -z'

loop_
_atom_site_label
_atom_site_fract_x
_atom_site_fract_y
_atom_site_fract_z
_atom_site_U_iso_or_equiv
_atom_site_adp_type
_atom_site_calc_flag
_atom_site_refinement_flags
_atom_site_occupancy
_atom_site_disorder_assembly
_atom_site_disorder_group
_atom_site_type_symbol
S1 0.30544(5) 0.13898(4) 0.32984(3) 0.03933(12) Uani d . 1 . . S
O1 0.43584(15) 0.30771(11) 0.47978(10) 0.0368(2) Uani d . 1 . . O
N1 0.10424(18) 0.15787(14) 0.59683(12) 0.0359(2) Uani d . 1 . . N
H1 -0.0064 0.0946 0.5976 0.043 Uiso calc R 1 . . H
C1 0.28310(19) 0.20305(14) 0.47483(13) 0.0301(2) Uani d . 1 . . C
C2 0.07654(19) 0.20352(14) 0.72708(12) 0.0307(2) Uani d . 1 . . C
C3 0.2424(2) 0.15048(17) 0.81988(14) 0.0375(2) Uani d . 1 . . C
H3 0.3776 0.0873 0.7959 0.045 Uiso calc R 1 . . H
C4 0.2082(2) 0.19096(18) 0.94856(14) 0.0421(3) Uani d . 1 . . C
H4 0.3212 0.1557 1.0116 0.051 Uiso calc R 1 . . H
C5 0.0104(3) 0.28228(19) 0.98431(15) 0.0450(3) Uani d . 1 . . C
H5 -0.0118 0.3097 1.0715 0.054 Uiso calc R 1 . . H
C6 -0.1556(3) 0.3337(2) 0.89220(18) 0.0511(3) Uani d . 1 . . C
H6 -0.2917 0.3953 0.9174 0.061 Uiso calc R 1 . . H
C7 -0.1234(2) 0.29514(19) 0.76248(16) 0.0427(3) Uani d . 1 . . C
H7 -0.2364 0.3310 0.6994 0.051 Uiso calc R 1 . . H
C8 0.6471(2) 0.35787(19) 0.36045(16) 0.0442(3) Uani d . 1 . . C
H8A 0.7408 0.4338 0.3791 0.066 Uiso calc R 1 . . H
H8B 0.6051 0.4210 0.2594 0.066 Uiso calc R 1 . . H
H8C 0.7376 0.2526 0.3625 0.066 Uiso calc R 1 . . H

loop_
_atom_site_aniso_label
_atom_site_aniso_U_11
_atom_site_aniso_U_22
_atom_site_aniso_U_33
_atom_site_aniso_U_12
_atom_site_aniso_U_13
_atom_site_aniso_U_23
S1 0.04375(19) 0.0494(2) 0.03336(18) -0.00461(13) -0.00479(12) -0.02573(14)
O1 0.0395(4) 0.0402(4) 0.0342(4) -0.0124(3) 0.0010(3) -0.0202(3)
N1 0.0343(5) 0.0464(5) 0.0356(5) -0.0095(4) -0.0017(4) -0.0256(4)
C1 0.0327(5) 0.0308(5) 0.0301(5) -0.0003(4) -0.0074(4) -0.0152(4)
C2 0.0332(5) 0.0326(5) 0.0290(5) -0.0071(4) -0.0007(4) -0.0163(4)
C3 0.0380(6) 0.0430(6) 0.0350(6) 0.0028(5) -0.0063(4) -0.0205(5)
C4 0.0491(7) 0.0486(7) 0.0316(6) -0.0032(5) -0.0091(5) -0.0182(5)
C5 0.0576(8) 0.0479(7) 0.0331(6) -0.0068(6) 0.0005(5) -0.0235(5)
C6 0.0501(8) 0.0590(8) 0.0493(8) 0.0100(6) -0.0020(6) -0.0336(7)
C7 0.0379(6) 0.0523(7) 0.0424(6) 0.0045(5) -0.0076(5) -0.0249(6)
C8 0.0408(6) 0.0494(7) 0.0403(6) -0.0151(5) 0.0034(5) -0.0190(5)

loop_
_atom_type_symbol
_atom_type_description
_atom_type_scat_dispersion_real
_atom_type_scat_dispersion_imag
_atom_type_scat_source
C C 0.0033 0.0016 'International Tables Vol C Tables 4.2.6.8 and 6.1.1.4'
H H 0.0000 0.0000 'International Tables Vol C Tables 4.2.6.8 and 6.1.1.4'
N N 0.0061 0.0033 'International Tables Vol C Tables 4.2.6.8 and 6.1.1.4'
O O 0.0106 0.0060 'International Tables Vol C Tables 4.2.6.8 and 6.1.1.4'
S S 0.1246 0.1234 'International Tables Vol C Tables 4.2.6.8 and 6.1.1.4'

loop_
_geom_angle_atom_site_label_1
_geom_angle_atom_site_label_2
_geom_angle_atom_site_label_3
_geom_angle
_geom_angle_publ_flag
C1 O1 C8 118.72(9) y
C1 N1 C2 126.10(10) y
C1 N1 H1 116.9 ?
C2 N1 H1 116.9 ?
S1 C1 O1 124.48(8) y
S1 C1 N1 122.98(9) y
O1 C1 N1 112.51(9) y
N1 C2 C7 119.02(11) ?
N1 C2 C3 120.52(10) ?
C3 C2 C7 120.41(11) ?
C4 C3 C2 119.60(11) ?
C4 C3 H3 120.2 ?
C2 C3 H3 120.2 ?
C3 C4 C5 120.35(12) ?
C3 C4 H4 119.8 ?
C5 C4 H4 119.8 ?
C6 C5 C4 119.88(12) ?
C6 C5 H5 120.1 ?
C4 C5 H5 120.1 ?
C5 C6 C7 120.49(12) ?
C5 C6 H6 119.8 ?
C7 C6 H6 119.8 ?
C2 C7 C6 119.27(12) ?
C2 C7 H7 120.4 ?
C6 C7 H7 120.4 ?
O1 C8 H8A 109.5 ?
O1 C8 H8B 109.5 ?
H8A C8 H8B 109.5 ?
O1 C8 H8C 109.5 ?
H8A C8 H8C 109.5 ?
H8B C8 H8C 109.5 ?

loop_
_geom_bond_atom_site_label_1
_geom_bond_atom_site_label_2
_geom_bond_site_symmetry_2
_geom_bond_distance
_geom_bond_publ_flag
S1 C1 . 1.6708(11) y
O1 C1 . 1.3293(13) y
O1 C8 . 1.4400(15) y
N1 C1 . 1.3288(15) y
N1 C2 . 1.4314(13) y
N1 H1 . 0.8700 ?
C2 C7 . 1.3814(17) ?
C2 C3 . 1.3810(17) ?
C3 C4 . 1.3867(16) ?
C3 H3 . 0.9400 ?
C4 C5 . 1.372(2) ?
C4 H4 . 0.9400 ?
C5 C6 . 1.377(2) ?
C5 H5 . 0.9400 ?
C6 C7 . 1.3877(19) ?
C6 H6 . 0.9400 ?
C7 H7 . 0.9400 ?
C8 H8A . 0.9700 ?
C8 H8B . 0.9700 ?
C8 H8C . 0.9700 ?

loop_
_geom_hbond_atom_site_label_D
_geom_hbond_atom_site_label_H
_geom_hbond_atom_site_label_A
_geom_hbond_site_symmetry_A
_geom_hbond_distance_DH
_geom_hbond_distance_HA
_geom_hbond_distance_DA
_geom_hbond_angle_DHA
N1 H1 S1 2_556 0.87 2.51 3.3587(12) 165

loop_
_cod_related_entry_id
_cod_related_entry_database
_cod_related_entry_code
1 ChemSpider 634111
